data_4510433
loop_
_publ_author_name
'Adalder, Tapas Kumar'
'Dastidar, Parthasarathi'

_publ_section_title
;
 Crystal Engineering Approach toward Selective Formation of an Asymmetric
 Supramolecular Synthon in Primary Ammonium Monocarboxylate (PAM) Salts
 and Their Gelation Studies
;
_journal_issue 5
_journal_name_full 'Crystal Growth &amp; Design'
_journal_page_first 2254
_journal_paper_doi 10.1021/cg401863s
_journal_volume 14
_journal_year 2014
_chemical_absolute_configuration R
_chemical_formula_moiety 'C8 H6 N O4, C8 H12 N'
_chemical_formula_sum 'C16 H18 N2 O4'
_chemical_formula_weight 302.32
_chemical_name_systematic
; 
 ? 
;
_space_group_IT_number 19
_symmetry_cell_setting orthorhombic
_symmetry_space_group_name_Hall 'P 2ac 2ab'
_symmetry_space_group_name_H-M 'P 21 21 21'
_atom_sites_solution_hydrogens geom
_atom_sites_solution_primary direct
_atom_sites_solution_secondary difmap
_audit_creation_method SHELXL-97
_cell_angle_alpha 90.00
_cell_angle_beta 90.00
_cell_angle_gamma 90.00
_cell_formula_units_Z 4
_cell_length_a 5.7484(5)
_cell_length_b 12.1833(10)
_cell_length_c 22.8871(18)
_cell_measurement_temperature 296(2)
_cell_volume 1602.9(2)
_computing_cell_refinement 'BRUKER APEX II'
_computing_data_collection 'BRUKER APEX II'
_computing_data_reduction 'BRUKER APEX II'
_computing_molecular_graphics 'MERCURY 3.1, PLATON'
_computing_publication_material 'MERCURY 3.1, PLATON'
_computing_structure_refinement 'SHELXL-97 (Sheldrick, 1997)'
_computing_structure_solution 'SHELXS-97 (Sheldrick, 1990)'
_diffrn_ambient_temperature 296(2)
_diffrn_measured_fraction_theta_full 1.000
_diffrn_measured_fraction_theta_max 1.000
_diffrn_measurement_device_type 'BRUKER CCD AREA DETECTOR'
_diffrn_measurement_method 'PHI-OMEGA SCAN'
_diffrn_radiation_monochromator graphite
_diffrn_radiation_source 'fine-focus sealed tube'
_diffrn_radiation_type MoK\a
_diffrn_radiation_wavelength 0.71073
_diffrn_reflns_av_R_equivalents 0.0376
_diffrn_reflns_av_sigmaI/netI 0.0276
_diffrn_reflns_limit_h_max 7
_diffrn_reflns_limit_h_min -7
_diffrn_reflns_limit_k_max 15
_diffrn_reflns_limit_k_min -15
_diffrn_reflns_limit_l_max 28
_diffrn_reflns_limit_l_min -28
_diffrn_reflns_number 20418
_diffrn_reflns_theta_full 27.00
_diffrn_reflns_theta_max 27.00
_diffrn_reflns_theta_min 1.78
_exptl_absorpt_coefficient_mu 0.091
_exptl_absorpt_correction_T_max 0.9946
_exptl_absorpt_correction_T_min 0.9146
_exptl_absorpt_correction_type multi-scan
_exptl_absorpt_process_details SADABS
_exptl_crystal_colour COLOURLESS
_exptl_crystal_density_diffrn 1.253
_exptl_crystal_density_method 'not measured'
_exptl_crystal_description 'THIN PLATE'
_exptl_crystal_F_000 640
_exptl_crystal_size_max 0.50
_exptl_crystal_size_mid 0.10
_exptl_crystal_size_min 0.06
_refine_diff_density_max 0.614
_refine_diff_density_min -0.399
_refine_diff_density_rms 0.069
_refine_ls_abs_structure_details 'Flack H D (1983), Acta Cryst. A39, 876-881'
_refine_ls_extinction_method none
_refine_ls_goodness_of_fit_ref 1.048
_refine_ls_hydrogen_treatment constr
_refine_ls_matrix_type full
_refine_ls_number_parameters 186
_refine_ls_number_reflns 3486
_refine_ls_number_restraints 0
_refine_ls_restrained_S_all 1.048
_refine_ls_R_factor_all 0.1235
_refine_ls_R_factor_gt 0.0843
_refine_ls_shift/su_max 0.002
_refine_ls_shift/su_mean 0.000
_refine_ls_structure_factor_coef Fsqd
_refine_ls_weighting_details 'calc w=1/[\s^2^(Fo^2^)+(0.1789P)^2^+0.6454P] where P=(Fo^2^+2Fc^2^)/3'
_refine_ls_weighting_scheme calc
_refine_ls_wR_factor_gt 0.2584
_refine_ls_wR_factor_ref 0.3033
_reflns_number_gt 2251
_reflns_number_total 3486
_reflns_threshold_expression >2sigma(I)
_cod_data_source_file cg401863s_si_002.cif
_cod_data_source_block TA18155A_0m
_cod_depositor_comments
;
The following automatic conversions were performed:

'_symmetry_cell_setting' value 'ORTHORHOMBIC' changed to
'orthorhombic' according to
/usr/data/users/saulius/crontab/automatic-downloads/rss-feeds/ACS/lib/dictionaries/cif_core.dic
dictionary named 'cif_core.dic' version 2.4.2 from
2011-04-26.

'_exptl_absorpt_correction_type' value 'MULTI-SCAN'
changed to 'multi-scan' according to
/usr/data/users/saulius/crontab/automatic-downloads/rss-feeds/ACS/lib/dictionaries/cif_core.dic
dictionary named 'cif_core.dic' version 2.4.2 from 2011-04-26.

Automatic conversion script
Id: cif_fix_values 2281 2013-09-26 08:29:07Z andrius 

 Adding full bibliography for 4510410--4510441.cif.
;
_cod_database_code 4510433

loop_
_symmetry_equiv_pos_as_xyz
'x, y, z'
'-x+1/2, -y, z+1/2'
'-x, y+1/2, -z+1/2'
'x+1/2, -y+1/2, -z'

loop_
_atom_site_label
_atom_site_type_symbol
_atom_site_fract_x
_atom_site_fract_y
_atom_site_fract_z
_atom_site_U_iso_or_equiv
_atom_site_adp_type
_atom_site_occupancy
_atom_site_symmetry_multiplicity
_atom_site_calc_flag
_atom_site_refinement_flags
O1 O 0.6700(6) 0.3116(3) 0.93789(12) 0.0644(8) Uani 1 1 d .
C2 C 0.7646(8) 0.3088(3) 0.88914(16) 0.0564(9) Uani 1 1 d .
O3 O 0.9756(6) 0.3003(4) 0.88096(13) 0.0819(11) Uani 1 1 d .
C4 C 0.6113(9) 0.3184(6) 0.83568(19) 0.0847(17) Uani 1 1 d .
H4A H 0.6137 0.2493 0.8146 0.102 Uiso 1 1 calc R
H4B H 0.4524 0.3319 0.8480 0.102 Uiso 1 1 calc R
C5 C 0.6870(9) 0.4093(4) 0.79506(19) 0.0702(13) Uani 1 1 d .
C6 C 0.5846(13) 0.5099(6) 0.7961(3) 0.104(2) Uani 1 1 d .
H6 H 0.4613 0.5219 0.8216 0.125 Uiso 1 1 calc R
C7 C 0.657(2) 0.5931(7) 0.7613(3) 0.135(3) Uani 1 1 d .
H7 H 0.5822 0.6608 0.7637 0.162 Uiso 1 1 calc R
C8 C 0.8334(17) 0.5803(5) 0.7230(3) 0.108(2) Uani 1 1 d .
H8 H 0.8801 0.6370 0.6985 0.129 Uiso 1 1 calc R
C9 C 0.9433(13) 0.4778(5) 0.7220(2) 0.0878(18) Uani 1 1 d .
N10 N 1.1302(14) 0.4561(7) 0.6815(3) 0.130(2) Uiso 1 1 d .
O11 O 1.2271(13) 0.3728(6) 0.6829(3) 0.147(2) Uiso 1 1 d .
O12 O 1.2017(17) 0.5382(8) 0.6546(4) 0.194(3) Uiso 1 1 d .
C13 C 0.8671(10) 0.3933(4) 0.75762(18) 0.0700(12) Uani 1 1 d .
H13 H 0.9397 0.3252 0.7559 0.084 Uiso 1 1 calc R
C14 C 0.4636(9) 1.0375(5) -0.0409(2) 0.0744(13) Uani 1 1 d .
H14A H 0.3408 1.0414 -0.0126 0.112 Uiso 1 1 calc R
H14B H 0.4485 0.9712 -0.0632 0.112 Uiso 1 1 calc R
H14C H 0.4541 1.0996 -0.0666 0.112 Uiso 1 1 calc R
C15 C 0.6976(8) 1.0382(4) -0.00976(18) 0.0619(11) Uani 1 1 d .
H15 H 0.8184 1.0318 -0.0398 0.074 Uiso 1 1 calc R
N16 N 0.7327(6) 1.1464(3) 0.02032(14) 0.0550(8) Uani 1 1 d .
H16A H 0.8734 1.1480 0.0365 0.083 Uiso 1 1 calc R
H16B H 0.6251 1.1548 0.0479 0.083 Uiso 1 1 calc R
H16C H 0.7206 1.2004 -0.0056 0.083 Uiso 1 1 calc R
C17 C 0.7308(7) 0.9447(3) 0.03216(18) 0.0580(10) Uani 1 1 d .
C18 C 0.9188(9) 0.8753(4) 0.0277(2) 0.0745(13) Uani 1 1 d .
H18 H 1.0268 0.8861 -0.0020 0.089 Uiso 1 1 calc R
C19 C 0.9503(11) 0.7889(4) 0.0669(3) 0.0895(17) Uani 1 1 d .
H19 H 1.0809 0.7442 0.0639 0.107 Uiso 1 1 calc R
C20 C 0.7914(12) 0.7699(4) 0.1096(3) 0.0857(16) Uani 1 1 d .
H20 H 0.8105 0.7109 0.1349 0.103 Uiso 1 1 calc R
C21 C 0.6055(12) 0.8367(5) 0.1151(2) 0.0866(16) Uani 1 1 d .
H21 H 0.4976 0.8239 0.1446 0.104 Uiso 1 1 calc R
C22 C 0.5733(9) 0.9246(4) 0.0770(2) 0.0742(13) Uani 1 1 d .
H22 H 0.4452 0.9704 0.0817 0.089 Uiso 1 1 calc R

loop_
_atom_site_aniso_label
_atom_site_aniso_U_11
_atom_site_aniso_U_22
_atom_site_aniso_U_33
_atom_site_aniso_U_23
_atom_site_aniso_U_13
_atom_site_aniso_U_12
O1 0.0642(17) 0.0800(19) 0.0491(15) 0.0153(13) 0.0015(13) 0.0054(15)
C2 0.057(2) 0.067(2) 0.046(2) 0.0024(17) -0.0055(18) -0.010(2)
O3 0.057(2) 0.130(3) 0.0586(18) -0.0066(18) -0.0033(14) -0.0008(19)
C4 0.064(3) 0.141(5) 0.050(2) 0.006(3) -0.014(2) -0.022(3)
C5 0.067(3) 0.101(3) 0.042(2) -0.001(2) -0.011(2) 0.002(3)
C6 0.109(5) 0.132(5) 0.072(3) 0.004(3) -0.011(3) 0.045(4)
C7 0.195(9) 0.118(5) 0.093(5) 0.008(4) -0.047(6) 0.062(6)
C8 0.167(7) 0.088(4) 0.068(3) 0.028(3) -0.026(4) 0.003(4)
C9 0.119(5) 0.102(4) 0.043(2) -0.004(2) -0.002(3) -0.022(4)
C13 0.088(3) 0.072(3) 0.050(2) -0.0042(19) -0.004(2) -0.001(3)
C14 0.074(3) 0.078(3) 0.071(3) -0.003(2) -0.007(2) -0.005(3)
C15 0.062(2) 0.072(2) 0.052(2) -0.0074(19) 0.0139(19) -0.005(2)
N16 0.0507(18) 0.0592(18) 0.0552(18) 0.0095(14) 0.0087(15) -0.0043(15)
C17 0.055(2) 0.055(2) 0.064(2) -0.0082(17) 0.0116(19) -0.0021(19)
C18 0.058(3) 0.065(3) 0.100(4) -0.006(2) 0.014(3) -0.001(2)
C19 0.085(4) 0.051(2) 0.132(5) 0.002(3) 0.013(4) 0.009(2)
C20 0.096(4) 0.061(3) 0.101(4) 0.011(3) -0.006(3) -0.002(3)
C21 0.096(4) 0.077(3) 0.087(3) 0.015(3) 0.020(3) -0.006(3)
C22 0.070(3) 0.069(3) 0.084(3) 0.008(2) 0.018(3) 0.011(2)

loop_
_atom_type_symbol
_atom_type_description
_atom_type_scat_dispersion_real
_atom_type_scat_dispersion_imag
_atom_type_scat_source
C C 0.0033 0.0016 'International Tables Vol C Tables 4.2.6.8 and 6.1.1.4'
H H 0.0000 0.0000 'International Tables Vol C Tables 4.2.6.8 and 6.1.1.4'
N N 0.0061 0.0033 'International Tables Vol C Tables 4.2.6.8 and 6.1.1.4'
O O 0.0106 0.0060 'International Tables Vol C Tables 4.2.6.8 and 6.1.1.4'

loop_
_geom_angle_atom_site_label_1
_geom_angle_atom_site_label_2
_geom_angle_atom_site_label_3
_geom_angle
O3 C2 O1 124.8(4)
O3 C2 C4 117.2(4)
O1 C2 C4 118.0(4)
C5 C4 C2 112.8(4)
C5 C4 H4A 109.0
C2 C4 H4A 109.0
C5 C4 H4B 109.0
C2 C4 H4B 109.0
H4A C4 H4B 107.8
C13 C5 C6 118.1(5)
C13 C5 C4 120.2(5)
C6 C5 C4 121.7(6)
C7 C6 C5 122.1(7)
C7 C6 H6 118.9
C5 C6 H6 118.9
C6 C7 C8 121.6(7)
C6 C7 H7 119.2
C8 C7 H7 119.2
C7 C8 C9 117.0(6)
C7 C8 H8 121.5
C9 C8 H8 121.5
C13 C9 C8 120.7(6)
C13 C9 N10 118.5(7)
C8 C9 N10 120.7(6)
O11 N10 O12 124.0(9)
O11 N10 C9 120.1(8)
O12 N10 C9 114.6(8)
C5 C13 C9 120.4(5)
C5 C13 H13 119.8
C9 C13 H13 119.8
C15 C14 H14A 109.5
C15 C14 H14B 109.5
H14A C14 H14B 109.5
C15 C14 H14C 109.5
H14A C14 H14C 109.5
H14B C14 H14C 109.5
N16 C15 C17 110.9(3)
N16 C15 C14 109.8(4)
C17 C15 C14 114.0(4)
N16 C15 H15 107.3
C17 C15 H15 107.3
C14 C15 H15 107.3
C15 N16 H16A 109.5
C15 N16 H16B 109.5
H16A N16 H16B 109.5
C15 N16 H16C 109.5
H16A N16 H16C 109.5
H16B N16 H16C 109.5
C18 C17 C22 117.3(4)
C18 C17 C15 121.3(4)
C22 C17 C15 121.5(4)
C17 C18 C19 121.2(5)
C17 C18 H18 119.4
C19 C18 H18 119.4
C20 C19 C18 120.3(5)
C20 C19 H19 119.9
C18 C19 H19 119.9
C21 C20 C19 119.8(5)
C21 C20 H20 120.1
C19 C20 H20 120.1
C20 C21 C22 120.7(5)
C20 C21 H21 119.6
C22 C21 H21 119.6
C17 C22 C21 120.7(5)
C17 C22 H22 119.7
C21 C22 H22 119.7

loop_
_geom_bond_atom_site_label_1
_geom_bond_atom_site_label_2
_geom_bond_distance
O1 C2 1.242(5)
C2 O3 1.232(6)
C2 C4 1.512(6)
C4 C5 1.510(7)
C4 H4A 0.9700
C4 H4B 0.9700
C5 C13 1.358(7)
C5 C6 1.360(8)
C6 C7 1.355(12)
C6 H6 0.9300
C7 C8 1.351(12)
C7 H7 0.9300
C8 C9 1.399(9)
C8 H8 0.9300
C9 C13 1.385(7)
C9 N10 1.443(10)
N10 O11 1.158(9)
N10 O12 1.244(10)
C13 H13 0.9300
C14 C15 1.522(7)
C14 H14A 0.9600
C14 H14B 0.9600
C14 H14C 0.9600
C15 N16 1.500(5)
C15 C17 1.502(6)
C15 H15 0.9800
N16 H16A 0.8900
N16 H16B 0.8900
N16 H16C 0.8900
C17 C18 1.376(6)
C17 C22 1.390(6)
C18 C19 1.395(7)
C18 H18 0.9300
C19 C20 1.356(8)
C19 H19 0.9300
C20 C21 1.349(9)
C20 H20 0.9300
C21 C22 1.393(7)
C21 H21 0.9300
C22 H22 0.9300

loop_
_geom_hbond_atom_site_label_D
_geom_hbond_atom_site_label_H
_geom_hbond_atom_site_label_A
_geom_hbond_distance_DH
_geom_hbond_distance_HA
_geom_hbond_distance_DA
_geom_hbond_angle_DHA
_geom_hbond_site_symmetry_A
N16 H16A O1 0.89 1.87 2.737(5) 164.9 4_566
N16 H16B O3 0.89 1.92 2.777(5) 161.0 4_466
N16 H16C O1 0.89 1.89 2.783(4) 175.4 1_564
